data_1000394
loop_
_publ_author_name
'Leblanc, M'
'Mercier, N'
'Attfield, J - P'

_publ_section_title
;
Revision of the structure of Ba Cu (C O3) F2 by neutron diffraction
;
_journal_coden_ASTM EJSCE5
_journal_name_full
;
European Journal of Solid State Inorganic Chemistry
;
_journal_page_first 535
_journal_page_last 538
_journal_volume 32
_journal_year 1995
_chemical_formula_structural 'Ba Cu (C O3) F2'
_chemical_formula_sum 'C Ba Cu F2 O3'
_chemical_name_systematic 'Barium copper carbonate difluoride'
_space_group_IT_number 57
_symmetry_cell_setting orthorhombic
_symmetry_Int_Tables_number 57
_symmetry_space_group_name_Hall '-P 2c 2b'
_symmetry_space_group_name_H-M 'P b c m'
_cell_angle_alpha 90
_cell_angle_beta 90
_cell_angle_gamma 90
_cell_formula_units_Z 4
_cell_length_a 4.8866(6)
_cell_length_b 8.531(1)
_cell_length_c 9.582(1)
_cell_volume 399.5
_refine_ls_R_factor_all 0.017
_cod_depositor_comments
;
 Correcting the summary chemical formula by changing it from 'Ba Cu F2 O3'
 to 'C Ba Cu F2 O3'.

 Antanas Vaitkus,
 2018-07-07
;
_cod_database_code 1000394

loop_
_symmetry_equiv_pos_as_xyz
x,y,z
-x,-y,1/2+z
x,1/2-y,-z
-x,1/2+y,1/2-z
-x,-y,-z
x,y,1/2-z
-x,1/2+y,z
x,1/2-y,1/2+z

loop_
_atom_site_label
_atom_site_type_symbol
_atom_site_symmetry_multiplicity
_atom_site_Wyckoff_symbol
_atom_site_fract_x
_atom_site_fract_y
_atom_site_fract_z
_atom_site_occupancy
_atom_site_attached_hydrogens
_atom_site_calc_flag
Ba1 Ba2+ 4 c 0.2733(5) 0.25 0. 1. 0 d
Cu1 Cu2+ 4 d 0.7521(4) 0.4139(3) 0.25 1. 0 d
F1 F1- 8 e 0.7599(4) 0.4144(3) 0.4489(1) 1. 0 d
C1 C4+ 4 d 0.2117(4) 0.5843(4) 0.25 1. 0 d
O1 O2- 4 d 0.2851(5) 0.4410(3) 0.25 1. 0 d
O2 O2- 4 d -0.0480(4) 0.6171(3) 0.25 1. 0 d
O3 O2- 4 d 0.6183(5) 0.1957(3) 0.25 1. 0 d

loop_
_atom_type_symbol
_atom_type_oxidation_number
Ba2+ 2.000
Cu2+ 2.000
F1- -1.000
C4+ 4.000
O2- -2.000
